data_2007958
loop_
_publ_author_name
'Warda, Salam A.'

_publ_section_title
;\m-Pyrazine-<i>N</i>:<i>N</i>'-bis[aqua(<i>N</i>-salicylideneglycinato-<i>O</i>,<i>N</i>,<i>O</i>')copper(II)]
 Dihydrate
;
_journal_issue 12
_journal_name_full 'Acta Crystallographica Section C'
_journal_page_first 1756
_journal_page_last 1758
_journal_paper_doi 10.1107/S0108270198008440
_journal_volume 54
_journal_year 1998
_chemical_formula_iupac '[Cu2 (C9 H7 N1 O3)2 (C4 H4 N2) (H2 O1)2], 2H2 O1'
_chemical_formula_moiety 'C22  H22 Cu2 N4 O8 , 2H2 O'
_chemical_formula_sum 'C22 H26 Cu2 N4 O10'
_chemical_formula_weight 633.54
_chemical_name_systematic
;\m-Pyrazine-N:N'-bis[aqua(N-salicylideneglycinato-O,N,O')copper(II)]
 dihydrate
;
_space_group_IT_number 14
_symmetry_cell_setting monoclinic
_symmetry_space_group_name_Hall '-P 2ybc'
_symmetry_space_group_name_H-M 'P 1 21/c 1'
_audit_creation_method SHELXL-97
_cell_angle_alpha 90.00
_cell_angle_beta 99.439(11)
_cell_angle_gamma 90.00
_cell_formula_units_Z 2
_cell_length_a 7.1135(7)
_cell_length_b 16.1388(16)
_cell_length_c 10.9876(10)
_cell_measurement_reflns_used 5000
_cell_measurement_temperature 240(2)
_cell_measurement_theta_max 25.96
_cell_measurement_theta_min 2.26
_cell_volume 1244.3(2)
_computing_cell_refinement 'CELL (Stoe, 1997a)'
_computing_data_collection 'EXPOSE (Stoe, 1997b)'
_computing_data_reduction 'INTEGRATE (Stoe, 1997c)'
_computing_molecular_graphics 'XP in SHELXTL (Siemens, 1996b)'
_computing_publication_material SHELXL97
_computing_structure_refinement 'SHELXL97 (Sheldrick, 1997a)'
_computing_structure_solution 'SHELXS97 (Sheldrick, 1997b)'
_diffrn_ambient_temperature 240(2)
_diffrn_detector_area_resol_mean 70
_diffrn_measured_fraction_theta_full 0.990
_diffrn_measured_fraction_theta_max 0.990
_diffrn_measurement_device_type 'Stoe IPDS'
_diffrn_measurement_method 'Image plate scans'
_diffrn_radiation_monochromator graphite
_diffrn_radiation_source 'fine-focus sealed tube'
_diffrn_radiation_type MoK\a
_diffrn_radiation_wavelength 0.71073
_diffrn_reflns_av_R_equivalents 0.089
_diffrn_reflns_av_sigmaI/netI 0.0490
_diffrn_reflns_limit_h_max 8
_diffrn_reflns_limit_h_min -8
_diffrn_reflns_limit_k_max 19
_diffrn_reflns_limit_k_min -19
_diffrn_reflns_limit_l_max 13
_diffrn_reflns_limit_l_min -13
_diffrn_reflns_number 10621
_diffrn_reflns_theta_full 25.96
_diffrn_reflns_theta_max 25.96
_diffrn_reflns_theta_min 2.26
_diffrn_standards_decay_% 0
_exptl_absorpt_coefficient_mu 1.773
_exptl_absorpt_correction_T_max 0.861
_exptl_absorpt_correction_T_min 0.545
_exptl_absorpt_correction_type integration
_exptl_absorpt_process_details '(XPREP in SHELXTL; Siemens, 1996a)'
_exptl_crystal_colour 'Dark green'
_exptl_crystal_density_diffrn 1.691
_exptl_crystal_density_method 'not measured'
_exptl_crystal_description Prism
_exptl_crystal_F_000 648
_exptl_crystal_size_max 0.37
_exptl_crystal_size_mid 0.09
_exptl_crystal_size_min 0.04
_refine_diff_density_max 0.273
_refine_diff_density_min -0.451
_refine_ls_extinction_method none
_refine_ls_goodness_of_fit_ref 0.972
_refine_ls_hydrogen_treatment 'H atoms: see below'
_refine_ls_matrix_type full
_refine_ls_number_parameters 184
_refine_ls_number_reflns 2410
_refine_ls_number_restraints 4
_refine_ls_restrained_S_all 0.972
_refine_ls_R_factor_gt 0.029
_refine_ls_shift/su_max 0.001
_refine_ls_structure_factor_coef Fsqd
_refine_ls_weighting_details 'calc w = 1/[\s^2^(Fo^2^)+(0.0376P)^2^] where P = (Fo^2^+2Fc^2^)/3'
_refine_ls_weighting_scheme calc
_refine_ls_wR_factor_ref 0.073
_reflns_number_gt 1950
_reflns_number_total 2410
_reflns_threshold_expression I>2\s(I)
_cod_data_source_file jz1309.cif
_cod_data_source_block zinh2o
_cod_depositor_comments
;
The following automatic conversions were performed:
'_symmetry_cell_setting' value 'Monoclinic' changed to 'monoclinic'
according to '/home/saulius/struct/CIF-dictionaries/cif_core.dic'
dictionary named 'cif_core.dic' version 2.4.1 from 2010-06-29.

Automatic conversion script
Id: cif_fix_enum 1527 2010-12-29 10:47:43Z saulius 

The following automatic conversions were performed:

'_symmetry_cell_setting' value 'Monoclinic' changed to 'monoclinic'
according to /home/saulius/struct/CIF-dictionaries/cif_core.dic
dictionary named 'cif_core.dic' version 2.4.1 from 2010-06-29.

Automatic conversion script
Id: cif_fix_values 1715 2011-07-08 13:25:40Z adriana 
;
_cod_original_sg_symbol_H-M 'P 21/c'
_cod_original_formula_sum 'C22  H26 Cu2 N4 O10'
_cod_database_code 2007958

loop_
_symmetry_equiv_pos_as_xyz
'x, y, z'
'-x, y+1/2, -z+1/2'
'-x, -y, -z'
'x, -y-1/2, z-1/2'

loop_
_atom_site_label
_atom_site_fract_x
_atom_site_fract_y
_atom_site_fract_z
_atom_site_U_iso_or_equiv
_atom_site_adp_type
_atom_site_calc_flag
_atom_site_refinement_flags
_atom_site_occupancy
_atom_site_disorder_assembly
_atom_site_disorder_group
_atom_site_type_symbol
Cu 0.69726(4) 0.932394(15) 0.25302(2) 0.02851(11) Uani d . 1 . . Cu
C1 0.7318(3) 1.07061(13) 0.0890(2) 0.0300(5) Uani d . 1 . . C
O1 0.7218(2) 1.04456(9) 0.20194(15) 0.0336(3) Uani d . 1 . . O
N1 0.7480(2) 0.88800(11) 0.09959(17) 0.0287(4) Uani d . 1 . . N
O2 0.6712(2) 0.81619(9) 0.29914(15) 0.0340(4) Uani d . 1 . . O
N2 0.5782(2) 0.97291(11) 0.39924(17) 0.0281(4) Uani d . 1 . . N
C2 0.7283(3) 1.15636(15) 0.0661(2) 0.0390(5) Uani d . 1 . . C
H2 0.7181 1.1928 0.1303 0.047 Uiso calc R 1 . . H
O3 0.7204(3) 0.68838(10) 0.23783(16) 0.0422(4) Uani d . 1 . . O
C3 0.7395(3) 1.18766(15) -0.0487(2) 0.0425(6) Uani d . 1 . . C
H3 0.7367 1.2447 -0.0609 0.051 Uiso calc R 1 . . H
O4 1.0122(3) 0.92650(12) 0.37936(18) 0.0457(4) Uani d D 1 . . O
H42 1.006(4) 0.9089(18) 0.4558(14) 0.055 Uiso d D 1 . . H
H41 1.054(4) 0.9783(8) 0.390(3) 0.055 Uiso d D 1 . . H
C4 0.7549(3) 1.13522(16) -0.1472(2) 0.0422(6) Uani d . 1 . . C
H4 0.7622 1.1566 -0.2248 0.051 Uiso calc R 1 . . H
O5 1.0204(3) 1.10327(14) 0.37194(18) 0.0570(5) Uani d D 1 . . O
H51 1.114(3) 1.1274(18) 0.340(3) 0.068 Uiso d D 1 . . H
H52 0.923(3) 1.094(2) 0.312(2) 0.068 Uiso d D 1 . . H
C5 0.7592(3) 1.05141(16) -0.1271(2) 0.0369(5) Uani d . 1 . . C
H5 0.7700 1.0161 -0.1925 0.044 Uiso calc R 1 . . H
C6 0.7476(3) 1.01691(14) -0.0109(2) 0.0295(5) Uani d . 1 . . C
C7 0.7568(3) 0.92791(14) 0.0004(2) 0.0306(5) Uani d . 1 . . C
H7 0.7701 0.8975 -0.0695 0.037 Uiso calc R 1 . . H
C8 0.7635(3) 0.79766(13) 0.1015(2) 0.0338(5) Uani d . 1 . . C
H8A 0.8922 0.7815 0.0935 0.041 Uiso calc R 1 . . H
H8B 0.6771 0.7745 0.0324 0.041 Uiso calc R 1 . . H
C9 0.7148(3) 0.76398(13) 0.2216(2) 0.0294(5) Uani d . 1 . . C
C10 0.5491(3) 0.92156(13) 0.4884(2) 0.0353(5) Uani d . 1 . . C
H10 0.5822 0.8661 0.4833 0.042 Uiso calc R 1 . . H
C11 0.5293(3) 1.05182(14) 0.4111(2) 0.0351(5) Uani d . 1 . . C
H11 0.5481 1.0898 0.3505 0.042 Uiso calc R 1 . . H

loop_
_atom_site_aniso_label
_atom_site_aniso_U_11
_atom_site_aniso_U_22
_atom_site_aniso_U_33
_atom_site_aniso_U_12
_atom_site_aniso_U_13
_atom_site_aniso_U_23
Cu 0.04206(17) 0.02159(15) 0.02379(17) 0.00046(10) 0.01105(11) -0.00213(10)
C1 0.0298(10) 0.0324(11) 0.0285(12) -0.0021(8) 0.0069(8) 0.0003(9)
O1 0.0526(9) 0.0249(7) 0.0253(9) -0.0039(7) 0.0122(7) -0.0016(7)
N1 0.0327(9) 0.0273(9) 0.0268(10) -0.0002(7) 0.0071(7) -0.0037(8)
O2 0.0499(9) 0.0248(8) 0.0301(9) 0.0027(6) 0.0146(7) -0.0019(7)
N2 0.0336(9) 0.0262(9) 0.0253(10) 0.0036(7) 0.0071(7) -0.0013(7)
C2 0.0473(13) 0.0317(12) 0.0388(14) 0.0006(10) 0.0097(10) 0.0011(10)
O3 0.0630(11) 0.0241(9) 0.0423(11) 0.0026(7) 0.0166(8) -0.0014(7)
C3 0.0479(14) 0.0358(14) 0.0446(16) 0.0001(10) 0.0096(11) 0.0133(11)
O4 0.0504(10) 0.0527(12) 0.0340(10) -0.0034(8) 0.0069(8) -0.0015(9)
C4 0.0410(13) 0.0525(15) 0.0336(14) 0.0005(11) 0.0070(10) 0.0173(12)
O5 0.0730(13) 0.0615(13) 0.0344(11) -0.0339(11) 0.0023(9) 0.0067(9)
C5 0.0385(11) 0.0477(14) 0.0249(12) 0.0001(10) 0.0064(9) 0.0021(10)
C6 0.0287(10) 0.0348(12) 0.0252(11) -0.0016(8) 0.0052(8) 0.0017(9)
C7 0.0325(10) 0.0349(12) 0.0251(12) -0.0003(8) 0.0075(9) -0.0055(9)
C8 0.0434(12) 0.0270(11) 0.0337(13) -0.0010(9) 0.0144(10) -0.0060(10)
C9 0.0311(10) 0.0257(11) 0.0316(12) -0.0004(8) 0.0056(8) -0.0029(9)
C10 0.0531(13) 0.0224(11) 0.0338(14) 0.0078(9) 0.0173(10) 0.0018(9)
C11 0.0529(13) 0.0250(11) 0.0304(13) 0.0059(9) 0.0160(10) 0.0025(9)

loop_
_atom_type_symbol
_atom_type_description
_atom_type_scat_dispersion_real
_atom_type_scat_dispersion_imag
_atom_type_scat_source
C C 0.0033 0.0016 'International Tables Vol C Tables 4.2.6.8 and 6.1.1.4'
H H 0.0000 0.0000 'International Tables Vol C Tables 4.2.6.8 and 6.1.1.4'
N N 0.0061 0.0033 'International Tables Vol C Tables 4.2.6.8 and 6.1.1.4'
O O 0.0106 0.0060 'International Tables Vol C Tables 4.2.6.8 and 6.1.1.4'
Cu Cu 0.3201 1.2651 'International Tables Vol C Tables 4.2.6.8 and 6.1.1.4'

loop_
_geom_angle_atom_site_label_1
_geom_angle_atom_site_label_2
_geom_angle_atom_site_label_3
_geom_angle_site_symmetry_1
_geom_angle_site_symmetry_3
_geom_angle
_geom_angle_publ_flag
O1 Cu N1 . . 93.23(7) y
O1 Cu O2 . . 177.93(7) y
N1 Cu O2 . . 84.79(7) y
O1 Cu N2 . . 89.85(7) y
N1 Cu N2 . . 166.44(7) y
O2 Cu N2 . . 91.95(7) y
O1 Cu O4 . . 94.85(7) y
N1 Cu O4 . . 101.42(7) y
O2 Cu O4 . . 86.12(7) y
N2 Cu O4 . . 91.46(7) y
O1 C1 C2 . . 118.6(2) ?
O1 C1 C6 . . 123.8(2) ?
C2 C1 C6 . . 117.6(2) ?
C1 O1 Cu . . 126.71(14) ?
C7 N1 C8 . . 120.11(19) ?
C7 N1 Cu . . 127.16(15) ?
C8 N1 Cu . . 112.58(14) ?
C9 O2 Cu . . 114.64(14) ?
C10 N2 C11 . . 116.79(19) ?
C10 N2 Cu . . 121.10(15) ?
C11 N2 Cu . . 122.10(15) ?
C3 C2 C1 . . 121.6(2) ?
C3 C2 H2 . . 119.2 ?
C1 C2 H2 . . 119.2 ?
C2 C3 C4 . . 120.9(2) ?
C2 C3 H3 . . 119.5 ?
C4 C3 H3 . . 119.5 ?
Cu O4 H42 . . 111.5(19) ?
Cu O4 H41 . . 107.0(19) ?
H42 O4 H41 . . 104(3) ?
C5 C4 C3 . . 118.6(2) ?
C5 C4 H4 . . 120.7 ?
C3 C4 H4 . . 120.7 ?
H51 O5 H52 . . 109(3) ?
C4 C5 C6 . . 122.2(2) ?
C4 C5 H5 . . 118.9 ?
C6 C5 H5 . . 118.9 ?
C5 C6 C1 . . 119.0(2) ?
C5 C6 C7 . . 117.6(2) ?
C1 C6 C7 . . 123.4(2) ?
N1 C7 C6 . . 124.6(2) ?
N1 C7 H7 . . 117.7 ?
C6 C7 H7 . . 117.7 ?
N1 C8 C9 . . 110.02(18) ?
N1 C8 H8A . . 109.7 ?
C9 C8 H8A . . 109.7 ?
N1 C8 H8B . . 109.7 ?
C9 C8 H8B . . 109.7 ?
H8A C8 H8B . . 108.2 ?
O3 C9 O2 . . 124.3(2) ?
O3 C9 C8 . . 118.3(2) ?
O2 C9 C8 . . 117.40(19) ?
N2 C10 C11 . 3_676 121.9(2) ?
N2 C10 H10 . . 119.1 ?
C11 C10 H10 3_676 . 119.1 ?
N2 C11 C10 . 3_676 121.3(2) ?
N2 C11 H11 . . 119.3 ?
C10 C11 H11 3_676 . 119.3 ?

loop_
_geom_bond_atom_site_label_1
_geom_bond_atom_site_label_2
_geom_bond_site_symmetry_2
_geom_bond_distance
_geom_bond_publ_flag
Cu O1 . 1.9117(15) y
Cu N1 . 1.9197(18) y
Cu O2 . 1.9593(15) y
Cu N2 . 2.0425(18) y
Cu O4 . 2.4361(19) y
C1 O1 . 1.323(3) ?
C1 C2 . 1.406(3) ?
C1 C6 . 1.418(3) ?
N1 C7 . 1.276(3) ?
N1 C8 . 1.462(3) ?
O2 C9 . 1.273(3) ?
N2 C10 . 1.325(3) ?
N2 C11 . 1.332(3) ?
C2 C3 . 1.373(4) ?
C2 H2 . 0.9300 ?
O3 C9 . 1.233(3) ?
C3 C4 . 1.392(4) ?
C3 H3 . 0.9300 ?
O4 H42 . 0.894(10) ?
O4 H41 . 0.888(10) ?
C4 C5 . 1.370(3) ?
C4 H4 . 0.9300 ?
O5 H51 . 0.891(10) ?
O5 H52 . 0.888(10) ?
C5 C6 . 1.408(3) ?
C5 H5 . 0.9300 ?
C6 C7 . 1.442(3) ?
C7 H7 . 0.9300 ?
C8 C9 . 1.518(3) ?
C8 H8A . 0.9700 ?
C8 H8B . 0.9700 ?
C10 C11 3_676 1.385(3) ?
C10 H10 . 0.9300 ?
C11 C10 3_676 1.385(3) ?
C11 H11 . 0.9300 ?

loop_
_geom_hbond_atom_site_label_D
_geom_hbond_atom_site_label_H
_geom_hbond_atom_site_label_A
_geom_hbond_site_symmetry_A
_geom_hbond_distance_DH
_geom_hbond_distance_HA
_geom_hbond_distance_DA
_geom_hbond_angle_DHA
_geom_hbond_publ_flag
O4 H41 O5 1_555 0.89(3) 2.04(3) 2.855(3) 153(3) yes
O4 H42 O5 3_776 0.89(3) 1.94(3) 2.821(3) 167(3) yes
O5 H51 O3 2_755 0.89(3) 1.85(3) 2.733(3) 171(3) yes
O5 H52 O1 1_555 0.89(3) 1.89(3) 2.757(3) 165(3) yes

loop_
_geom_torsion_atom_site_label_1
_geom_torsion_atom_site_label_2
_geom_torsion_atom_site_label_3
_geom_torsion_atom_site_label_4
_geom_torsion_site_symmetry_4
_geom_torsion
C2 C1 O1 Cu . 173.00(15)
C6 C1 O1 Cu . -7.5(3)
N1 Cu O1 C1 . 11.08(18)
O2 Cu O1 C1 . -5.1(19)
N2 Cu O1 C1 . -155.71(17)
O4 Cu O1 C1 . 112.84(17)
O1 Cu N1 C7 . -10.53(19)
O2 Cu N1 C7 . 168.90(18)
N2 Cu N1 C7 . 92.3(3)
O4 Cu N1 C7 . -106.14(18)
O1 Cu N1 C8 . 173.93(14)
O2 Cu N1 C8 . -6.65(14)
N2 Cu N1 C8 . -83.2(3)
O4 Cu N1 C8 . 78.31(15)
O1 Cu O2 C9 . 22.9(19)
N1 Cu O2 C9 . 6.70(15)
N2 Cu O2 C9 . 173.51(16)
O4 Cu O2 C9 . -95.16(15)
O1 Cu N2 C10 . -170.10(18)
N1 Cu N2 C10 . 86.7(4)
O2 Cu N2 C10 . 10.92(18)
O4 Cu N2 C10 . -75.24(18)
O1 Cu N2 C11 . 8.73(18)
N1 Cu N2 C11 . -94.5(3)
O2 Cu N2 C11 . -170.25(18)
O4 Cu N2 C11 . 103.59(18)
O1 C1 C2 C3 . 179.6(2)
C6 C1 C2 C3 . 0.0(3)
C1 C2 C3 C4 . 0.0(4)
C2 C3 C4 C5 . -0.1(4)
C3 C4 C5 C6 . 0.3(4)
C4 C5 C6 C1 . -0.3(3)
C4 C5 C6 C7 . -178.9(2)
O1 C1 C6 C5 . -179.40(19)
C2 C1 C6 C5 . 0.1(3)
O1 C1 C6 C7 . -0.8(3)
C2 C1 C6 C7 . 178.7(2)
C8 N1 C7 C6 . -178.5(2)
Cu N1 C7 C6 . 6.3(3)
C5 C6 C7 N1 . -179.9(2)
C1 C6 C7 N1 . 1.5(3)
C7 N1 C8 C9 . -170.22(18)
Cu N1 C8 C9 . 5.7(2)
Cu O2 C9 O3 . 174.80(18)
Cu O2 C9 C8 . -5.1(2)
N1 C8 C9 O3 . 179.74(19)
N1 C8 C9 O2 . -0.4(3)
C11 N2 C10 C11 3_676 0.3(4)
Cu N2 C10 C11 3_676 179.19(18)
C10 N2 C11 C10 3_676 -0.3(4)
Cu N2 C11 C10 3_676 -179.17(18)
